data_8102265
loop_
_publ_author_name
'Zhan-Liang Wang'
'Dong-Sheng Zhu'
'Rong-Shun Wang'

_publ_section_title
;
 Crystal structure of
 [N,N'-(bis(2-phenoxyacetic)formylidene)propane-1,3-diaminecobalt(II)]
 hexahydrate, [Co(C21H20N2O6)] &#x00B7; 6H2O
;
_journal_issue 3
_journal_name_full 'Zeitschrift f\"ur Kristallographie - New Crystal Structures'
_journal_page_first 217
_journal_volume 223
_journal_year 2008
_chemical_formula_structural '[Co(C~21~H~20~N~2~~O~6~)]^.^6H~2O'
_chemical_formula_sum 'C21 H32 Co N2 O12'
_chemical_formula_weight 563.42
_chemical_name_systematic
;
[N,N'-(bis(2-phenoxyacetic)formylidene)propane-1,3-diamine-cobalt(II)] 
hexahydrate
;
_space_group_IT_number 15
_symmetry_cell_setting monoclinic
_symmetry_space_group_name_Hall '-C 2yc'
_symmetry_space_group_name_H-M 'C 1 2/c 1'
_atom_sites_solution_hydrogens geom
_atom_sites_solution_primary direct
_atom_sites_solution_secondary difmap
_audit_creation_method SHELXL-97
_cell_angle_alpha 90.00
_cell_angle_beta 97.1100(10)
_cell_angle_gamma 90.00
_cell_formula_units_Z 8
_cell_length_a 20.6630(10)
_cell_length_b 14.3391(10)
_cell_length_c 17.6028(11)
_cell_measurement_reflns_used 6245
_cell_measurement_temperature 293(2)
_cell_measurement_theta_max 28.42
_cell_measurement_theta_min 1.73
_cell_volume 5175.4(5)
_computing_cell_refinement 'SMART (Bruker, 1998)'
_computing_data_collection 'SMART (Bruker, 1998)'
_computing_data_reduction 'SAINT (Bruker, 1998)'
_computing_molecular_graphics 'SHELXTL (Bruker, 1998)'
_computing_publication_material 'SHELXTL (Bruker, 1998)'
_computing_structure_refinement 'SHELXL97 (Sheldrick, 1997)'
_computing_structure_solution 'SHELXS97 (Sheldrick, 1997)'
_diffrn_ambient_temperature 293(2)
_diffrn_measured_fraction_theta_full 0.998
_diffrn_measured_fraction_theta_max 0.959
_diffrn_measurement_device_type 'CCD area detector'
_diffrn_measurement_method 'phi and omega scans'
_diffrn_radiation_monochromator graphite
_diffrn_radiation_source 'fine-focus sealed tube'
_diffrn_radiation_type MoK\a
_diffrn_radiation_wavelength 0.71073
_diffrn_reflns_av_R_equivalents 0.0270
_diffrn_reflns_av_sigmaI/netI 0.0359
_diffrn_reflns_limit_h_max 27
_diffrn_reflns_limit_h_min -16
_diffrn_reflns_limit_k_max 18
_diffrn_reflns_limit_k_min -19
_diffrn_reflns_limit_l_max 22
_diffrn_reflns_limit_l_min -21
_diffrn_reflns_number 15792
_diffrn_reflns_theta_full 25.00
_diffrn_reflns_theta_max 28.42
_diffrn_reflns_theta_min 1.73
_exptl_absorpt_coefficient_mu 0.727
_exptl_absorpt_correction_T_max 0.828
_exptl_absorpt_correction_T_min 0.775
_exptl_absorpt_correction_type multi-scan
_exptl_absorpt_process_details '(SAINT; Bruker, 1998)'
_exptl_crystal_colour red
_exptl_crystal_density_diffrn 1.446
_exptl_crystal_density_method 'not measured'
_exptl_crystal_description block
_exptl_crystal_F_000 2360
_exptl_crystal_size_max 0.33
_exptl_crystal_size_mid 0.30
_exptl_crystal_size_min 0.28
_refine_diff_density_max 0.423
_refine_diff_density_min -0.293
_refine_diff_density_rms 0.058
_refine_ls_extinction_method none
_refine_ls_goodness_of_fit_ref 1.028
_refine_ls_hydrogen_treatment mixed
_refine_ls_matrix_type full
_refine_ls_number_parameters 378
_refine_ls_number_reflns 6245
_refine_ls_number_restraints 19
_refine_ls_restrained_S_all 1.028
_refine_ls_R_factor_all 0.0553
_refine_ls_R_factor_gt 0.0391
_refine_ls_shift/su_max 0.001
_refine_ls_shift/su_mean 0.000
_refine_ls_structure_factor_coef Fsqd
_refine_ls_weighting_details 'calc w=1/[\s^2^(Fo^2^)+(0.0686P)^2^] where P=(Fo^2^+2Fc^2^)/3'
_refine_ls_weighting_scheme calc
_refine_ls_wR_factor_gt 0.1077
_refine_ls_wR_factor_ref 0.1171
_reflns_number_gt 4651
_reflns_number_total 6245
_reflns_threshold_expression I>2\s(I)
_cod_data_source_file 1267-2229.cff
_cod_data_source_block Co
_cod_depositor_comments
;
 Marking attached hydrogen atoms.

 Antanas Vaitkus,
 2017-09-11

 Marking atoms 'C5', 'H5A' and 'C5'', 'H5'A' as belonging to disorder groups
 '1' and '2' respectively after consulting the original publication.

 Antanas Vaitkus,
 2017-09-09
;
_cod_original_sg_symbol_H-M C2/c
_cod_database_code 8102265

loop_
_symmetry_equiv_pos_as_xyz
'x, y, z'
'-x, y, -z+1/2'
'x+1/2, y+1/2, z'
'-x+1/2, y+1/2, -z+1/2'
'-x, -y, -z'
'x, -y, z-1/2'
'-x+1/2, -y+1/2, -z'
'x+1/2, -y+1/2, z-1/2'

loop_
_atom_site_label
_atom_site_type_symbol
_atom_site_fract_x
_atom_site_fract_y
_atom_site_fract_z
_atom_site_U_iso_or_equiv
_atom_site_adp_type
_atom_site_occupancy
_atom_site_symmetry_multiplicity
_atom_site_calc_flag
_atom_site_refinement_flags
_atom_site_disorder_assembly
_atom_site_disorder_group
_atom_site_attached_hydrogens
Co1 Co 0.284088(12) 0.024007(17) 0.178154(14) 0.03684(10) Uani 1 1 d . . . 0
C1 C 0.39281(10) 0.04847(15) 0.09067(13) 0.0491(5) Uani 1 1 d . . . 0
C2 C 0.39183(10) 0.14301(15) 0.12873(14) 0.0524(5) Uani 1 1 d . . . 0
H2A H 0.4253 0.1457 0.1725 0.063 Uiso 1 1 calc R . . 0
H2B H 0.4007 0.1914 0.0929 0.063 Uiso 1 1 calc R . . 0
C3 C 0.19112(10) 0.15300(15) 0.08426(12) 0.0468(5) Uani 1 1 d . . . 0
H3A H 0.1504 0.1623 0.0563 0.056 Uiso 1 1 calc R . . 0
C4 C 0.15230(13) -0.00081(19) 0.08221(18) 0.0747(8) Uani 1 1 d . . . 1
H4A H 0.1148 0.0169 0.0454 0.090 Uiso 1 1 calc R . . 0
C5' C 0.1713(4) -0.1012(6) 0.0908(4) 0.064(2) Uani 0.33 1 d P . 2 1
H5'A H 0.1426 -0.1419 0.0569 0.077 Uiso 0.33 1 calc PR . 2 0
C5 C 0.14361(17) -0.0674(3) 0.1420(3) 0.0690(11) Uani 0.67 1 d P . 1 1
H5A H 0.0985 -0.0885 0.1415 0.083 Uiso 0.67 1 calc PR . 1 0
C6 C 0.19278(12) -0.14298(17) 0.15896(18) 0.0704(8) Uani 1 1 d . . . 1
H6A H 0.1781 -0.2063 0.1691 0.084 Uiso 1 1 calc R . . 0
C7 C 0.29595(10) -0.17716(14) 0.22130(12) 0.0442(4) Uani 1 1 d . . . 0
H7A H 0.2790 -0.2372 0.2169 0.053 Uiso 1 1 calc R . . 0
C8 C 0.35938(10) 0.06030(15) 0.33476(12) 0.0474(5) Uani 1 1 d . . . 0
H8A H 0.3895 0.1115 0.3309 0.057 Uiso 1 1 calc R . . 0
H8B H 0.3718 0.0283 0.3829 0.057 Uiso 1 1 calc R . . 0
C9 C 0.28966(10) 0.09745(13) 0.33157(12) 0.0425(4) Uani 1 1 d . . . 0
C11 C 0.29643(11) 0.23956(13) 0.12895(12) 0.0448(5) Uani 1 1 d . . . 0
C12 C 0.32971(13) 0.32398(15) 0.13699(14) 0.0586(6) Uani 1 1 d . . . 0
H12A H 0.3726 0.3258 0.1603 0.070 Uiso 1 1 calc R . . 0
C13 C 0.29905(15) 0.40442(16) 0.11042(16) 0.0684(7) Uani 1 1 d . . . 0
H13A H 0.3214 0.4608 0.1154 0.082 Uiso 1 1 calc R . . 0
C14 C 0.23516(16) 0.40234(17) 0.07635(15) 0.0688(7) Uani 1 1 d . . . 0
H14A H 0.2148 0.4568 0.0572 0.083 Uiso 1 1 calc R . . 0
C15 C 0.20251(13) 0.32019(16) 0.07109(12) 0.0566(6) Uani 1 1 d . . . 0
H15A H 0.1591 0.3198 0.0493 0.068 Uiso 1 1 calc R . . 0
C16 C 0.23160(11) 0.23553(14) 0.09723(11) 0.0448(5) Uani 1 1 d . . . 0
C21 C 0.36184(10) -0.16936(14) 0.26046(11) 0.0430(4) Uani 1 1 d . . . 0
C22 C 0.39444(12) -0.25367(16) 0.27818(13) 0.0561(6) Uani 1 1 d . . . 0
H22A H 0.3747 -0.3092 0.2606 0.067 Uiso 1 1 calc R . . 0
C23 C 0.45456(14) -0.2567(2) 0.32064(15) 0.0699(7) Uani 1 1 d . . . 0
H23A H 0.4752 -0.3137 0.3312 0.084 Uiso 1 1 calc R . . 0
C24 C 0.48439(13) -0.1753(2) 0.34769(14) 0.0718(8) Uani 1 1 d . . . 0
H24A H 0.5252 -0.1773 0.3767 0.086 Uiso 1 1 calc R . . 0
C25 C 0.45347(11) -0.08958(18) 0.33167(13) 0.0585(6) Uani 1 1 d . . . 0
H25A H 0.4734 -0.0344 0.3499 0.070 Uiso 1 1 calc R . . 0
C26 C 0.39294(9) -0.08776(14) 0.28834(11) 0.0423(4) Uani 1 1 d . . . 0
N1 N 0.20390(8) 0.06905(12) 0.10607(10) 0.0455(4) Uani 1 1 d . . . 0
N2 N 0.25823(8) -0.11254(11) 0.19213(10) 0.0442(4) Uani 1 1 d . . . 0
O1 O 0.34950(7) -0.00966(10) 0.10478(8) 0.0472(3) Uani 1 1 d . . . 0
O2 O 0.43501(10) 0.03453(12) 0.04881(13) 0.0798(6) Uani 1 1 d . . . 0
O3 O 0.32841(7) 0.15788(9) 0.15334(9) 0.0477(3) Uani 1 1 d . . . 0
O4 O 0.36147(7) -0.00311(10) 0.27182(8) 0.0432(3) Uani 1 1 d . . . 0
O5 O 0.25288(7) 0.08825(10) 0.26998(8) 0.0466(3) Uani 1 1 d . . . 0
O6 O 0.27500(8) 0.13641(10) 0.38950(9) 0.0550(4) Uani 1 1 d . . . 0
OW1 O 0.36033(8) 0.17463(11) 0.52024(10) 0.0570(4) Uani 1 1 d D . . 0
H1C H 0.3288(12) 0.170(2) 0.4851(15) 0.085 Uiso 1 1 d D . . 0
H1D H 0.3616(13) 0.1191(17) 0.5455(15) 0.085 Uiso 1 1 d D . . 0
OW2 O 0.52323(9) 0.18618(13) 0.04918(11) 0.0704(5) Uani 1 1 d D . . 0
H2C H 0.4985(14) 0.135(2) 0.048(2) 0.106 Uiso 1 1 d D . . 0
H2D H 0.5572(13) 0.176(2) 0.0247(19) 0.106 Uiso 1 1 d D . . 0
OW3 O 0.53348(11) -0.46608(14) 0.39702(14) 0.0820(6) Uani 1 1 d D . . 0
H3C H 0.5467(18) -0.504(2) 0.360(2) 0.123 Uiso 1 1 d D . . 0
H3D H 0.5700(14) -0.432(2) 0.412(2) 0.123 Uiso 1 1 d D . . 0
OW4 O 0.14177(10) 0.14794(13) 0.40931(14) 0.0808(6) Uani 1 1 d D . . 0
H4C H 0.1833(12) 0.146(2) 0.399(2) 0.121 Uiso 1 1 d D . . 0
H4D H 0.1412(16) 0.2041(19) 0.433(2) 0.121 Uiso 1 1 d D . . 0
OW5 O 0.02645(11) 0.13371(15) -0.01390(13) 0.0852(6) Uani 1 1 d D . . 0
H5C H 0.0006(16) 0.185(2) -0.030(2) 0.128 Uiso 1 1 d D . . 0
H5D H 0.0360(19) 0.101(2) -0.0497(19) 0.128 Uiso 1 1 d D . . 0
OW6 O 0.5395(3) 0.2520(3) 0.2074(3) 0.0921(13) Uani 0.50 1 d PD . . 0
H6C H 0.535(4) 0.233(5) 0.163(2) 0.138 Uiso 0.50 1 d PD . . 0
H6D H 0.518(4) 0.298(4) 0.219(4) 0.138 Uiso 0.50 1 d PD . . 0
OW7 O 0.5000 -0.5572(4) 0.2500 0.201(3) Uani 1 2 d SD . . 0
H7C H 0.537(3) -0.523(6) 0.249(7) 0.302 Uiso 1 1 d D . . 0

loop_
_atom_site_aniso_label
_atom_site_aniso_U_11
_atom_site_aniso_U_22
_atom_site_aniso_U_33
_atom_site_aniso_U_23
_atom_site_aniso_U_13
_atom_site_aniso_U_12
Co1 0.03649(16) 0.03312(15) 0.03988(16) -0.00031(10) 0.00061(10) 0.00028(10)
C1 0.0465(12) 0.0479(11) 0.0536(13) 0.0081(10) 0.0088(10) 0.0073(9)
C2 0.0411(11) 0.0490(12) 0.0674(15) 0.0008(10) 0.0081(10) -0.0003(9)
C3 0.0462(11) 0.0549(12) 0.0382(11) 0.0029(9) 0.0009(8) 0.0109(9)
C4 0.0602(16) 0.0594(14) 0.093(2) 0.0103(14) -0.0381(14) -0.0105(12)
C5' 0.058(4) 0.077(5) 0.053(4) -0.013(4) -0.009(3) -0.024(4)
C5 0.0348(17) 0.063(2) 0.106(3) 0.004(2) -0.0062(19) -0.0099(16)
C6 0.0509(14) 0.0481(13) 0.106(2) 0.0111(13) -0.0150(13) -0.0162(11)
C7 0.0527(12) 0.0338(9) 0.0466(12) 0.0004(8) 0.0082(9) -0.0032(9)
C8 0.0474(12) 0.0454(11) 0.0476(12) -0.0096(9) -0.0013(9) -0.0016(9)
C9 0.0504(12) 0.0322(9) 0.0448(11) -0.0011(8) 0.0056(9) -0.0021(8)
C11 0.0582(13) 0.0362(10) 0.0422(11) 0.0013(8) 0.0146(9) 0.0047(9)
C12 0.0673(15) 0.0429(12) 0.0690(16) -0.0024(11) 0.0212(12) -0.0053(11)
C13 0.097(2) 0.0353(12) 0.0787(18) -0.0014(11) 0.0335(16) -0.0027(12)
C14 0.105(2) 0.0432(13) 0.0632(16) 0.0092(11) 0.0306(15) 0.0209(13)
C15 0.0736(16) 0.0533(13) 0.0449(12) 0.0064(10) 0.0154(11) 0.0210(11)
C16 0.0581(13) 0.0431(10) 0.0348(10) 0.0029(8) 0.0117(9) 0.0111(9)
C21 0.0487(11) 0.0431(10) 0.0387(10) 0.0052(8) 0.0112(8) 0.0085(9)
C22 0.0715(16) 0.0481(12) 0.0501(13) 0.0092(10) 0.0129(11) 0.0157(11)
C23 0.0827(18) 0.0713(17) 0.0557(15) 0.0138(13) 0.0081(13) 0.0395(15)
C24 0.0541(14) 0.107(2) 0.0521(14) 0.0086(15) -0.0021(11) 0.0328(15)
C25 0.0469(12) 0.0772(16) 0.0489(13) -0.0053(12) -0.0039(9) 0.0106(11)
C26 0.0416(10) 0.0482(11) 0.0373(10) 0.0006(8) 0.0052(8) 0.0069(9)
N1 0.0440(9) 0.0466(9) 0.0434(9) 0.0002(8) -0.0044(7) 0.0006(8)
N2 0.0416(9) 0.0382(8) 0.0519(10) -0.0012(7) 0.0023(7) -0.0019(7)
O1 0.0487(8) 0.0440(7) 0.0502(9) -0.0026(6) 0.0109(6) 0.0007(6)
O2 0.0749(13) 0.0682(12) 0.1063(16) 0.0021(10) 0.0506(12) 0.0058(9)
O3 0.0455(8) 0.0381(7) 0.0612(9) 0.0047(6) 0.0131(7) 0.0010(6)
O4 0.0423(8) 0.0428(7) 0.0424(8) -0.0052(6) -0.0028(6) 0.0056(6)
O5 0.0469(8) 0.0460(8) 0.0457(8) -0.0037(6) 0.0013(6) 0.0081(6)
O6 0.0662(10) 0.0515(8) 0.0472(9) -0.0099(7) 0.0064(7) 0.0079(7)
OW1 0.0618(11) 0.0497(8) 0.0584(10) 0.0025(8) 0.0031(7) -0.0033(8)
OW2 0.0658(12) 0.0729(12) 0.0757(12) 0.0091(10) 0.0218(9) 0.0084(9)
OW3 0.0786(14) 0.0714(13) 0.0936(16) 0.0096(11) 0.0014(11) 0.0021(10)
OW4 0.0761(13) 0.0603(11) 0.1100(17) -0.0110(11) 0.0273(12) -0.0043(10)
OW5 0.0898(15) 0.0741(13) 0.0903(16) -0.0031(11) 0.0062(12) 0.0225(11)
OW6 0.106(4) 0.093(3) 0.070(3) 0.003(2) -0.021(2) -0.006(2)
OW7 0.334(10) 0.119(4) 0.141(5) 0.000 -0.014(6) 0.000

loop_
_atom_type_symbol
_atom_type_description
_atom_type_scat_dispersion_real
_atom_type_scat_dispersion_imag
_atom_type_scat_source
C C 0.0033 0.0016 'International Tables Vol C Tables 4.2.6.8 and 6.1.1.4'
H H 0.0000 0.0000 'International Tables Vol C Tables 4.2.6.8 and 6.1.1.4'
N N 0.0061 0.0033 'International Tables Vol C Tables 4.2.6.8 and 6.1.1.4'
O O 0.0106 0.0060 'International Tables Vol C Tables 4.2.6.8 and 6.1.1.4'
Co Co 0.3494 0.9721 'International Tables Vol C Tables 4.2.6.8 and 6.1.1.4'

loop_
_geom_angle_atom_site_label_1
_geom_angle_atom_site_label_2
_geom_angle_atom_site_label_3
_geom_angle
_geom_angle_site_symmetry_1
_geom_angle_site_symmetry_3
_geom_angle_publ_flag
O5 Co1 O1 155.61(6) . . ?
O5 Co1 N2 102.94(6) . . ?
O1 Co1 N2 93.03(7) . . ?
O5 Co1 N1 92.15(6) . . ?
O1 Co1 N1 103.26(7) . . ?
N2 Co1 N1 99.86(7) . . ?
O5 Co1 O4 75.83(5) . . ?
O1 Co1 O4 87.44(6) . . ?
N2 Co1 O4 85.23(6) . . ?
N1 Co1 O4 167.78(6) . . ?
O5 Co1 O3 86.74(6) . . ?
O1 Co1 O3 75.84(5) . . ?
N2 Co1 O3 168.48(6) . . ?
N1 Co1 O3 85.81(6) . . ?
O4 Co1 O3 91.23(6) . . ?
O2 C1 O1 125.6(2) . . ?
O2 C1 C2 117.5(2) . . ?
O1 C1 C2 116.94(18) . . ?
O3 C2 C1 109.09(17) . . ?
O3 C2 H2A 109.9 . . ?
C1 C2 H2A 109.9 . . ?
O3 C2 H2B 109.9 . . ?
C1 C2 H2B 109.9 . . ?
H2A C2 H2B 108.3 . . ?
N1 C3 C16 128.75(19) . . ?
N1 C3 H3A 115.6 . . ?
C16 C3 H3A 115.6 . . ?
C5 C4 N1 112.9(2) . . ?
C5 C4 C5' 49.2(3) . . ?
N1 C4 C5' 116.8(3) . . ?
C5 C4 H4A 119.5 . . ?
N1 C4 H4A 119.5 . . ?
C5' C4 H4A 119.5 . . ?
C5 C5' C6 70.0(5) . . ?
C5 C5' C4 63.4(5) . . ?
C6 C5' C4 124.3(6) . . ?
C5 C5' H5'A 112.4 . . ?
C6 C5' H5'A 112.4 . . ?
C4 C5' H5'A 112.4 . . ?
C5' C5 C4 67.4(5) . . ?
C5' C5 C6 59.4(4) . . ?
C4 C5 C6 118.8(4) . . ?
C5' C5 H5A 113.6 . . ?
C4 C5 H5A 113.6 . . ?
C6 C5 H5A 113.6 . . ?
C5' C6 N2 113.7(4) . . ?
C5' C6 C5 50.6(4) . . ?
N2 C6 C5 115.7(2) . . ?
C5' C6 H6A 119.5 . . ?
N2 C6 H6A 119.5 . . ?
C5 C6 H6A 119.5 . . ?
N2 C7 C21 128.66(19) . . ?
N2 C7 H7A 115.7 . . ?
C21 C7 H7A 115.7 . . ?
O4 C8 C9 108.04(15) . . ?
O4 C8 H8A 110.1 . . ?
C9 C8 H8A 110.1 . . ?
O4 C8 H8B 110.1 . . ?
C9 C8 H8B 110.1 . . ?
H8A C8 H8B 108.4 . . ?
O6 C9 O5 125.39(19) . . ?
O6 C9 C8 116.99(18) . . ?
O5 C9 C8 117.58(17) . . ?
O3 C11 C16 119.27(18) . . ?
O3 C11 C12 119.5(2) . . ?
C16 C11 C12 121.2(2) . . ?
C13 C12 C11 119.7(2) . . ?
C13 C12 H12A 120.1 . . ?
C11 C12 H12A 120.1 . . ?
C12 C13 C14 120.5(2) . . ?
C12 C13 H13A 119.8 . . ?
C14 C13 H13A 119.8 . . ?
C15 C14 C13 119.3(2) . . ?
C15 C14 H14A 120.3 . . ?
C13 C14 H14A 120.3 . . ?
C14 C15 C16 122.6(3) . . ?
C14 C15 H15A 118.7 . . ?
C16 C15 H15A 118.7 . . ?
C11 C16 C15 116.6(2) . . ?
C11 C16 C3 127.34(18) . . ?
C15 C16 C3 116.0(2) . . ?
C26 C21 C22 117.3(2) . . ?
C26 C21 C7 126.57(18) . . ?
C22 C21 C7 115.9(2) . . ?
C23 C22 C21 121.9(2) . . ?
C23 C22 H22A 119.1 . . ?
C21 C22 H22A 119.1 . . ?
C22 C23 C24 119.9(2) . . ?
C22 C23 H23A 120.0 . . ?
C24 C23 H23A 120.0 . . ?
C23 C24 C25 120.1(2) . . ?
C23 C24 H24A 119.9 . . ?
C25 C24 H24A 119.9 . . ?
C26 C25 C24 119.2(2) . . ?
C26 C25 H25A 120.4 . . ?
C24 C25 H25A 120.4 . . ?
C25 C26 O4 120.0(2) . . ?
C25 C26 C21 121.6(2) . . ?
O4 C26 C21 118.39(17) . . ?
C3 N1 C4 115.78(18) . . ?
C3 N1 Co1 126.78(15) . . ?
C4 N1 Co1 117.18(14) . . ?
C7 N2 C6 115.44(18) . . ?
C7 N2 Co1 125.84(14) . . ?
C6 N2 Co1 118.39(14) . . ?
C1 O1 Co1 120.45(13) . . ?
C11 O3 C2 116.53(16) . . ?
C11 O3 Co1 127.30(12) . . ?
C2 O3 Co1 110.29(11) . . ?
C26 O4 C8 116.65(15) . . ?
C26 O4 Co1 126.35(12) . . ?
C8 O4 Co1 112.33(11) . . ?
C9 O5 Co1 121.20(13) . . ?
H1C OW1 H1D 105(2) . . ?
H2C OW2 H2D 110(3) . . ?
H3C OW3 H3D 103(3) . . ?
H4C OW4 H4D 101(3) . . ?
H5C OW5 H5D 113(3) . . ?
H6C OW6 H6D 119(5) . . ?

loop_
_geom_bond_atom_site_label_1
_geom_bond_atom_site_label_2
_geom_bond_distance
_geom_bond_site_symmetry_2
_geom_bond_publ_flag
Co1 O5 2.0334(14) . ?
Co1 O1 2.0397(14) . ?
Co1 N2 2.0524(16) . ?
Co1 N1 2.0621(17) . ?
Co1 O4 2.1848(14) . ?
Co1 O3 2.1941(13) . ?
C1 O2 1.226(3) . ?
C1 O1 1.270(3) . ?
C1 C2 1.513(3) . ?
C2 O3 1.446(2) . ?
C2 H2A 0.9700 . ?
C2 H2B 0.9700 . ?
C3 N1 1.281(3) . ?
C3 C16 1.451(3) . ?
C3 H3A 0.9300 . ?
C4 C5 1.448(5) . ?
C4 N1 1.485(3) . ?
C4 C5' 1.495(9) . ?
C4 H4A 0.9800 . ?
C5' C5 1.226(9) . ?
C5' C6 1.366(8) . ?
C5' H5'A 0.9800 . ?
C5 C6 1.491(5) . ?
C5 H5A 0.9800 . ?
C6 N2 1.471(3) . ?
C6 H6A 0.9800 . ?
C7 N2 1.277(3) . ?
C7 C21 1.452(3) . ?
C7 H7A 0.9300 . ?
C8 O4 1.438(2) . ?
C8 C9 1.530(3) . ?
C8 H8A 0.9700 . ?
C8 H8B 0.9700 . ?
C9 O6 1.233(2) . ?
C9 O5 1.252(2) . ?
C11 O3 1.387(2) . ?
C11 C16 1.387(3) . ?
C11 C12 1.391(3) . ?
C12 C13 1.370(3) . ?
C12 H12A 0.9300 . ?
C13 C14 1.381(4) . ?
C13 H13A 0.9300 . ?
C14 C15 1.355(4) . ?
C14 H14A 0.9300 . ?
C15 C16 1.406(3) . ?
C15 H15A 0.9300 . ?
C21 C26 1.395(3) . ?
C21 C22 1.400(3) . ?
C22 C23 1.369(4) . ?
C22 H22A 0.9300 . ?
C23 C24 1.377(4) . ?
C23 H23A 0.9300 . ?
C24 C25 1.397(4) . ?
C24 H24A 0.9300 . ?
C25 C26 1.382(3) . ?
C25 H25A 0.9300 . ?
C26 O4 1.391(2) . ?
OW1 H1C 0.84(2) . ?
OW1 H1D 0.91(2) . ?
OW2 H2C 0.90(2) . ?
OW2 H2D 0.88(2) . ?
OW3 H3C 0.91(2) . ?
OW3 H3D 0.91(2) . ?
OW4 H4C 0.90(2) . ?
OW4 H4D 0.91(2) . ?
OW5 H5C 0.93(2) . ?
OW5 H5D 0.83(2) . ?
OW6 H6C 0.82(3) . ?
OW6 H6D 0.83(3) . ?
OW7 H7C 0.91(3) . ?

loop_
_geom_hbond_atom_site_label_D
_geom_hbond_atom_site_label_H
_geom_hbond_atom_site_label_A
_geom_hbond_distance_DH
_geom_hbond_distance_HA
_geom_hbond_distance_DA
_geom_hbond_angle_DHA
_geom_hbond_site_symmetry_A
OW1 H1C O6 0.84(2) 1.96(2) 2.775(2) 163(3) .
OW6 H6C OW2 0.82(3) 2.10(3) 2.920(5) 179(9) .
OW2 H2C O2 0.90(2) 1.95(2) 2.837(3) 172(3) .
OW3 H3C OW7 0.91(2) 2.20(3) 2.905(4) 134(3) .
OW4 H4C O6 0.90(2) 1.93(2) 2.822(3) 173(4) .
OW2 H2D OW1 0.88(2) 1.97(2) 2.835(2) 169(3) 2_655
OW1 H1D O1 0.91(2) 1.92(2) 2.818(2) 169(3) 6_556
OW4 H4D OW1 0.91(2) 1.93(2) 2.833(2) 178(4) 7_556
OW5 H5D OW3 0.83(2) 2.15(3) 2.883(3) 148(4) 8_445
OW6 H6D OW7 0.83(3) 2.20(4) 2.978(8) 158(8) 1_565

loop_
_geom_torsion_atom_site_label_1
_geom_torsion_atom_site_label_2
_geom_torsion_atom_site_label_3
_geom_torsion_atom_site_label_4
_geom_torsion
_geom_torsion_site_symmetry_1
_geom_torsion_site_symmetry_2
_geom_torsion_site_symmetry_3
_geom_torsion_site_symmetry_4
_geom_torsion_publ_flag
O2 C1 C2 O3 160.8(2) . . . . ?
O1 C1 C2 O3 -19.0(3) . . . . ?
N1 C4 C5' C5 98.0(4) . . . . ?
C5 C4 C5' C6 -36.4(5) . . . . ?
N1 C4 C5' C6 61.6(8) . . . . ?
C6 C5' C5 C4 148.6(4) . . . . ?
C4 C5' C5 C6 -148.6(4) . . . . ?
N1 C4 C5 C5' -106.4(4) . . . . ?
N1 C4 C5 C6 -75.6(4) . . . . ?
C5' C4 C5 C6 30.8(4) . . . . ?
C5 C5' C6 N2 -104.7(4) . . . . ?
C4 C5' C6 N2 -70.3(7) . . . . ?
C4 C5' C6 C5 34.4(5) . . . . ?
C4 C5 C6 C5' -33.3(4) . . . . ?
C5' C5 C6 N2 100.4(5) . . . . ?
C4 C5 C6 N2 67.1(5) . . . . ?
O4 C8 C9 O6 164.64(17) . . . . ?
O4 C8 C9 O5 -17.3(2) . . . . ?
O3 C11 C12 C13 177.6(2) . . . . ?
C16 C11 C12 C13 -2.7(3) . . . . ?
C11 C12 C13 C14 0.6(4) . . . . ?
C12 C13 C14 C15 1.6(4) . . . . ?
C13 C14 C15 C16 -1.7(4) . . . . ?
O3 C11 C16 C15 -177.81(17) . . . . ?
C12 C11 C16 C15 2.5(3) . . . . ?
O3 C11 C16 C3 -1.3(3) . . . . ?
C12 C11 C16 C3 179.0(2) . . . . ?
C14 C15 C16 C11 -0.3(3) . . . . ?
C14 C15 C16 C3 -177.2(2) . . . . ?
N1 C3 C16 C11 8.0(4) . . . . ?
N1 C3 C16 C15 -175.4(2) . . . . ?
N2 C7 C21 C26 14.3(4) . . . . ?
N2 C7 C21 C22 -172.4(2) . . . . ?
C26 C21 C22 C23 -0.4(3) . . . . ?
C7 C21 C22 C23 -174.4(2) . . . . ?
C21 C22 C23 C24 0.5(4) . . . . ?
C22 C23 C24 C25 -0.2(4) . . . . ?
C23 C24 C25 C26 -0.2(4) . . . . ?
C24 C25 C26 O4 -179.98(19) . . . . ?
C24 C25 C26 C21 0.3(3) . . . . ?
C22 C21 C26 C25 0.0(3) . . . . ?
C7 C21 C26 C25 173.3(2) . . . . ?
C22 C21 C26 O4 -179.73(18) . . . . ?
C7 C21 C26 O4 -6.5(3) . . . . ?
C16 C3 N1 C4 -178.9(2) . . . . ?
C16 C3 N1 Co1 7.1(3) . . . . ?
C5 C4 N1 C3 -139.3(3) . . . . ?
C5' C4 N1 C3 166.3(4) . . . . ?
C5 C4 N1 Co1 35.4(3) . . . . ?
C5' C4 N1 Co1 -19.1(5) . . . . ?
O5 Co1 N1 C3 69.23(18) . . . . ?
O1 Co1 N1 C3 -91.72(18) . . . . ?
N2 Co1 N1 C3 172.76(17) . . . . ?
O4 Co1 N1 C3 58.9(4) . . . . ?
O3 Co1 N1 C3 -17.35(18) . . . . ?
O5 Co1 N1 C4 -104.73(19) . . . . ?
O1 Co1 N1 C4 94.32(19) . . . . ?
N2 Co1 N1 C4 -1.2(2) . . . . ?
O4 Co1 N1 C4 -115.0(3) . . . . ?
O3 Co1 N1 C4 168.70(19) . . . . ?
C21 C7 N2 C6 -177.5(2) . . . . ?
C21 C7 N2 Co1 9.2(3) . . . . ?
C5' C6 N2 C7 -138.0(5) . . . . ?
C5 C6 N2 C7 165.9(3) . . . . ?
C5' C6 N2 Co1 35.8(5) . . . . ?
C5 C6 N2 Co1 -20.3(4) . . . . ?
O5 Co1 N2 C7 -98.43(18) . . . . ?
O1 Co1 N2 C7 63.01(18) . . . . ?
N1 Co1 N2 C7 167.04(17) . . . . ?
O4 Co1 N2 C7 -24.16(18) . . . . ?
O3 Co1 N2 C7 48.3(4) . . . . ?
O5 Co1 N2 C6 88.46(19) . . . . ?
O1 Co1 N2 C6 -110.10(19) . . . . ?
N1 Co1 N2 C6 -6.1(2) . . . . ?
O4 Co1 N2 C6 162.72(19) . . . . ?
O3 Co1 N2 C6 -124.8(3) . . . . ?
O2 C1 O1 Co1 178.5(2) . . . . ?
C2 C1 O1 Co1 -1.7(3) . . . . ?
O5 Co1 O1 C1 -31.7(2) . . . . ?
N2 Co1 O1 C1 -162.97(16) . . . . ?
N1 Co1 O1 C1 96.15(16) . . . . ?
O4 Co1 O1 C1 -77.89(16) . . . . ?
O3 Co1 O1 C1 14.02(16) . . . . ?
C16 C11 O3 C2 131.8(2) . . . . ?
C12 C11 O3 C2 -48.4(3) . . . . ?
C16 C11 O3 Co1 -18.3(3) . . . . ?
C12 C11 O3 Co1 161.38(16) . . . . ?
C1 C2 O3 C11 -126.72(19) . . . . ?
C1 C2 O3 Co1 28.3(2) . . . . ?
O5 Co1 O3 C11 -68.74(16) . . . . ?
O1 Co1 O3 C11 128.48(16) . . . . ?
N2 Co1 O3 C11 143.7(3) . . . . ?
N1 Co1 O3 C11 23.66(16) . . . . ?
O4 Co1 O3 C11 -144.47(16) . . . . ?
O5 Co1 O3 C2 139.58(14) . . . . ?
O1 Co1 O3 C2 -23.20(13) . . . . ?
N2 Co1 O3 C2 -8.0(4) . . . . ?
N1 Co1 O3 C2 -128.02(14) . . . . ?
O4 Co1 O3 C2 63.85(14) . . . . ?
C25 C26 O4 C8 -47.2(3) . . . . ?
C21 C26 O4 C8 132.56(19) . . . . ?
C25 C26 O4 Co1 159.00(16) . . . . ?
C21 C26 O4 Co1 -21.2(2) . . . . ?
C9 C8 O4 C26 -133.63(17) . . . . ?
C9 C8 O4 Co1 23.77(19) . . . . ?
O5 Co1 O4 C26 135.86(15) . . . . ?
O1 Co1 O4 C26 -62.05(15) . . . . ?
N2 Co1 O4 C26 31.21(15) . . . . ?
N1 Co1 O4 C26 146.5(3) . . . . ?
O3 Co1 O4 C26 -137.81(15) . . . . ?
O5 Co1 O4 C8 -18.89(13) . . . . ?
O1 Co1 O4 C8 143.20(13) . . . . ?
N2 Co1 O4 C8 -123.54(14) . . . . ?
N1 Co1 O4 C8 -8.3(3) . . . . ?
O3 Co1 O4 C8 67.44(13) . . . . ?
O6 C9 O5 Co1 179.01(15) . . . . ?
C8 C9 O5 Co1 1.2(2) . . . . ?
O1 Co1 O5 C9 -38.3(2) . . . . ?
N2 Co1 O5 C9 91.37(15) . . . . ?
N1 Co1 O5 C9 -168.00(15) . . . . ?
O4 Co1 O5 C9 9.77(14) . . . . ?
O3 Co1 O5 C9 -82.32(15) . . . . ?
